data_2018071
loop_
_publ_author_name
'\'Slepokura, Katarzyna'
'Mitaszewska, Irmina'

_publ_section_title
;
 Acidic and anionic forms of 1,3-cyclic dihydroxyacetone phosphate
 (cDHAP) dimethyl acetal
;
_journal_coeditor_code MX3045
_journal_issue 5
_journal_name_full 'Acta Crystallographica Section C'
_journal_page_first o161
_journal_page_last o165
_journal_paper_doi 10.1107/S0108270111011723
_journal_volume 67
_journal_year 2011
_chemical_formula_iupac 'C6 H14 N + , C5 H10 O6 P -'
_chemical_formula_moiety 'C5 H10 O6 P, C6 H14 N'
_chemical_formula_sum 'C11 H24 N O6 P'
_chemical_formula_weight 297.28
_chemical_name_common
;
cyclic dihydroxyacetone phosphate (cDHAP) dimethyl acetal
cyclohexylammonium salt
;
_chemical_name_systematic
;
cyclohexylammonium 5,5-dimethoxy-2-oxo-1,3,2-dioxaphosphinane-2-olate
;
_space_group_IT_number 19
_symmetry_cell_setting orthorhombic
_symmetry_space_group_name_Hall 'P 2ac 2ab'
_symmetry_space_group_name_H-M 'P 21 21 21'
_atom_sites_solution_hydrogens difmap
_atom_sites_solution_primary direct
_atom_sites_solution_secondary difmap
_cell_angle_alpha 90.00
_cell_angle_beta 90.00
_cell_angle_gamma 90.00
_cell_formula_units_Z 4
_cell_length_a 6.678(2)
_cell_length_b 8.877(2)
_cell_length_c 24.930(6)
_cell_measurement_reflns_used 5357
_cell_measurement_temperature 120(2)
_cell_measurement_theta_max 76.42
_cell_measurement_theta_min 3.54
_cell_volume 1477.9(7)
_computing_cell_refinement 'CrysAlis RED (Oxford Diffraction, 2009)'
_computing_data_collection 'CrysAlis CCD (Oxford Diffraction, 2009)'
_computing_data_reduction 'CrysAlis RED (Oxford Diffraction, 2009)'
_computing_molecular_graphics 'XP (Bruker, 1998)'
_computing_publication_material
;
SHELXL97 (Sheldrick, 2008) and PLATON (Spek, 2009)
;
_computing_structure_refinement 'SHELXL97 (Sheldrick, 2008)'
_computing_structure_solution 'SHELXS97 (Sheldrick, 2008)'
_diffrn_ambient_temperature 120(2)
_diffrn_measured_fraction_theta_full 0.992
_diffrn_measured_fraction_theta_max 0.949
_diffrn_measurement_device_type
;
Oxford Diffraction Xcalibur PX \k-geometry diffractometer
with an Onyx CCD camera
;
_diffrn_measurement_method '\w and \f'
_diffrn_radiation_monochromator graphite
_diffrn_radiation_source 'Enhance (Cu) X-ray Source'
_diffrn_radiation_type CuK\a
_diffrn_radiation_wavelength 1.54180
_diffrn_reflns_av_R_equivalents 0.0622
_diffrn_reflns_av_sigmaI/netI 0.0688
_diffrn_reflns_limit_h_max 4
_diffrn_reflns_limit_h_min -7
_diffrn_reflns_limit_k_max 9
_diffrn_reflns_limit_k_min -10
_diffrn_reflns_limit_l_max 30
_diffrn_reflns_limit_l_min -27
_diffrn_reflns_number 11210
_diffrn_reflns_theta_full 68.00
_diffrn_reflns_theta_max 76.23
_diffrn_reflns_theta_min 3.55
_exptl_absorpt_coefficient_mu 1.863
_exptl_absorpt_correction_T_max 0.978
_exptl_absorpt_correction_T_min 0.832
_exptl_absorpt_correction_type analytical
_exptl_absorpt_process_details '(CrysAlis RED; Oxford Diffraction, 2009)'
_exptl_crystal_colour colourless
_exptl_crystal_density_diffrn 1.336
_exptl_crystal_density_method 'not measured'
_exptl_crystal_description plate
_exptl_crystal_F_000 640
_exptl_crystal_size_max 0.13
_exptl_crystal_size_mid 0.08
_exptl_crystal_size_min 0.01
_refine_diff_density_max 0.206
_refine_diff_density_min -0.209
_refine_ls_abs_structure_details 'Flack (1983), with how many Friedel pairs?'
_refine_ls_abs_structure_Flack -0.03(3)
_refine_ls_extinction_method none
_refine_ls_goodness_of_fit_ref 1.023
_refine_ls_hydrogen_treatment constr
_refine_ls_matrix_type full
_refine_ls_number_parameters 175
_refine_ls_number_reflns 2803
_refine_ls_number_restraints 0
_refine_ls_restrained_S_all 1.023
_refine_ls_R_factor_all 0.0632
_refine_ls_R_factor_gt 0.0371
_refine_ls_shift/su_max 0.000
_refine_ls_shift/su_mean 0.000
_refine_ls_structure_factor_coef Fsqd
_refine_ls_weighting_details 'calc w = 1/[\s^2^(Fo^2^)+(0.0120P)^2^+0.0000P] where P=(Fo^2^+2Fc^2^)/3'
_refine_ls_weighting_scheme calc
_refine_ls_wR_factor_gt 0.0550
_refine_ls_wR_factor_ref 0.0596
_reflns_number_gt 1876
_reflns_number_total 2803
_reflns_threshold_expression I>2\s(I)
_cod_data_source_file mx3045.cif
_cod_data_source_block 5j
_cod_database_code 2018071
_cod_database_fobs_code 2018071

loop_
_symmetry_equiv_pos_as_xyz
'x, y, z'
'-x+1/2, -y, z+1/2'
'-x, y+1/2, -z+1/2'
'x+1/2, -y+1/2, -z'

loop_
_atom_site_type_symbol
_atom_site_label
_atom_site_fract_x
_atom_site_fract_y
_atom_site_fract_z
_atom_site_U_iso_or_equiv
_atom_site_adp_type
_atom_site_calc_flag
_atom_site_refinement_flags
_atom_site_occupancy
_atom_site_disorder_assembly
_atom_site_disorder_group
P P1 0.42727(10) 0.14314(8) 0.39119(3) 0.03661(17) Uani d . 1 . .
O O1 0.5282(2) 0.00090(19) 0.36315(7) 0.0389(5) Uani d . 1 . .
O O21 0.9026(3) 0.1971(2) 0.28006(8) 0.0582(6) Uani d . 1 . .
O O22 0.5991(3) 0.0871(2) 0.25368(8) 0.0491(5) Uani d . 1 . .
O O3 0.4266(3) 0.26355(19) 0.34337(7) 0.0423(5) Uani d . 1 . .
O O4 0.5587(2) 0.19807(18) 0.43506(7) 0.0395(5) Uani d . 1 . .
O O5 0.2177(2) 0.1067(2) 0.40475(8) 0.0434(5) Uani d . 1 . .
C C1 0.7213(4) 0.0277(4) 0.33878(12) 0.0443(8) Uani d . 1 . .
H H1A 0.7701 -0.0666 0.3221 0.053 Uiso calc R 1 . .
H H1B 0.8183 0.0577 0.3669 0.053 Uiso calc R 1 . .
C C2 0.7101(4) 0.1497(4) 0.29668(12) 0.0436(7) Uani d . 1 . .
C C3 0.6159(4) 0.2918(3) 0.31896(12) 0.0453(8) Uani d . 1 . .
H H3A 0.7072 0.3368 0.3458 0.054 Uiso calc R 1 . .
H H3B 0.5984 0.3656 0.2895 0.054 Uiso calc R 1 . .
C C4 1.0310(5) 0.0786(4) 0.26128(16) 0.0854(13) Uani d . 1 . .
H H4A 1.0823 0.0215 0.2920 0.128 Uiso calc R 1 . .
H H4B 1.1433 0.1222 0.2413 0.128 Uiso calc R 1 . .
H H4C 0.9549 0.0112 0.2377 0.128 Uiso calc R 1 . .
C C5 0.5618(5) 0.1872(4) 0.20980(12) 0.0677(10) Uani d . 1 . .
H H5A 0.4483 0.2528 0.2185 0.102 Uiso calc R 1 . .
H H5B 0.5305 0.1284 0.1776 0.102 Uiso calc R 1 . .
H H5C 0.6810 0.2489 0.2032 0.102 Uiso calc R 1 . .
N N1 -0.0464(3) 0.2891(2) 0.45634(8) 0.0373(6) Uani d . 1 . .
H H1N 0.0476 0.2265 0.4421 0.056 Uiso calc R 1 . .
H H2N -0.1707 0.2523 0.4491 0.056 Uiso calc R 1 . .
H H3N -0.0290 0.2952 0.4925 0.056 Uiso calc R 1 . .
C C11 -0.0251(3) 0.4432(3) 0.43204(11) 0.0375(7) Uani d . 1 . .
H H11 -0.0191 0.4319 0.3922 0.045 Uiso calc R 1 . .
C C12 0.1692(4) 0.5161(3) 0.45073(12) 0.0446(8) Uani d . 1 . .
H H12A 0.1689 0.5252 0.4903 0.054 Uiso calc R 1 . .
H H12B 0.2844 0.4525 0.4402 0.054 Uiso calc R 1 . .
C C13 0.1893(4) 0.6714(3) 0.42545(13) 0.0556(9) Uani d . 1 . .
H H13A 0.3134 0.7200 0.4386 0.067 Uiso calc R 1 . .
H H13B 0.2002 0.6608 0.3860 0.067 Uiso calc R 1 . .
C C14 0.0112(4) 0.7704(3) 0.43882(14) 0.0564(9) Uani d . 1 . .
H H14A 0.0253 0.8688 0.4205 0.068 Uiso calc R 1 . .
H H14B 0.0070 0.7890 0.4780 0.068 Uiso calc R 1 . .
C C15 -0.1834(4) 0.6941(3) 0.42093(12) 0.0520(9) Uani d . 1 . .
H H15A -0.2989 0.7573 0.4316 0.062 Uiso calc R 1 . .
H H15B -0.1844 0.6850 0.3814 0.062 Uiso calc R 1 . .
C C16 -0.2043(4) 0.5397(3) 0.44568(12) 0.0415(8) Uani d . 1 . .
H H16A -0.3277 0.4909 0.4321 0.050 Uiso calc R 1 . .
H H16B -0.2160 0.5493 0.4851 0.050 Uiso calc R 1 . .

loop_
_atom_site_aniso_label
_atom_site_aniso_U_11
_atom_site_aniso_U_22
_atom_site_aniso_U_33
_atom_site_aniso_U_12
_atom_site_aniso_U_13
_atom_site_aniso_U_23
P1 0.0279(4) 0.0353(4) 0.0466(4) -0.0009(3) 0.0027(4) -0.0012(4)
O1 0.0306(10) 0.0353(10) 0.0510(12) -0.0012(9) 0.0049(9) -0.0003(9)
O21 0.0333(11) 0.0741(16) 0.0670(15) -0.0049(11) 0.0104(11) 0.0037(12)
O22 0.0445(11) 0.0573(14) 0.0455(13) -0.0017(11) -0.0038(10) -0.0023(10)
O3 0.0337(11) 0.0397(12) 0.0536(13) 0.0036(10) 0.0055(10) 0.0057(9)
O4 0.0282(10) 0.0442(11) 0.0461(11) -0.0005(10) 0.0043(10) -0.0025(9)
O5 0.0232(11) 0.0499(13) 0.0571(14) -0.0063(8) 0.0060(9) -0.0037(10)
C1 0.0330(18) 0.051(2) 0.049(2) 0.0075(14) 0.0047(14) -0.0031(15)
C2 0.0328(17) 0.053(2) 0.0445(19) -0.0048(16) 0.0050(14) -0.0006(17)
C3 0.047(2) 0.0434(18) 0.0458(18) -0.0053(15) -0.0004(15) 0.0054(15)
C4 0.047(2) 0.110(3) 0.100(3) 0.014(2) 0.033(2) -0.002(2)
C5 0.068(2) 0.088(3) 0.0474(19) -0.008(2) -0.010(2) 0.0130(18)
N1 0.0227(12) 0.0419(13) 0.0474(14) 0.0011(11) 0.0004(11) -0.0027(11)
C11 0.0236(16) 0.0429(18) 0.0459(18) -0.0046(13) 0.0014(13) 0.0022(14)
C12 0.0269(15) 0.048(2) 0.059(2) -0.0053(15) 0.0025(15) 0.0003(16)
C13 0.0323(18) 0.064(2) 0.070(2) -0.0168(17) 0.0000(16) 0.0104(19)
C14 0.0440(19) 0.0425(19) 0.083(2) -0.0116(15) -0.0130(17) 0.0146(17)
C15 0.0382(18) 0.0432(19) 0.074(3) -0.0035(16) -0.0101(17) 0.0094(17)
C16 0.0259(16) 0.0391(18) 0.060(2) -0.0027(14) -0.0004(15) -0.0011(16)

loop_
_atom_type_symbol
_atom_type_description
_atom_type_scat_dispersion_real
_atom_type_scat_dispersion_imag
_atom_type_scat_source
C C 0.0181 0.0091 'International Tables Vol C Tables 4.2.6.8 and 6.1.1.4'
H H 0.0000 0.0000 'International Tables Vol C Tables 4.2.6.8 and 6.1.1.4'
N N 0.0311 0.0180 'International Tables Vol C Tables 4.2.6.8 and 6.1.1.4'
O O 0.0492 0.0322 'International Tables Vol C Tables 4.2.6.8 and 6.1.1.4'
P P 0.2955 0.4335 'International Tables Vol C Tables 4.2.6.8 and 6.1.1.4'

loop_
_geom_angle_atom_site_label_1
_geom_angle_atom_site_label_2
_geom_angle_atom_site_label_3
_geom_angle_site_symmetry_1
_geom_angle_site_symmetry_3
_geom_angle
_geom_angle_publ_flag
O5 P1 O4 . . 117.64(11) ?
O5 P1 O1 . . 109.15(10) ?
O4 P1 O1 . . 109.49(9) ?
O5 P1 O3 . . 108.30(11) ?
O4 P1 O3 . . 109.33(10) ?
O1 P1 O3 . . 101.74(10) ?
C1 O1 P1 . . 115.56(17) ?
C2 O21 C4 . . 114.8(3) ?
C2 O22 C5 . . 115.2(2) ?
C3 O3 P1 . . 115.64(17) ?
O1 C1 C2 . . 111.5(2) ?
O1 C1 H1A . . 109.3 ?
C2 C1 H1A . . 109.3 ?
O1 C1 H1B . . 109.3 ?
C2 C1 H1B . . 109.3 ?
H1A C1 H1B . . 108.0 ?
O21 C2 O22 . . 111.8(2) ?
O21 C2 C1 . . 111.8(2) ?
O22 C2 C1 . . 105.7(3) ?
O21 C2 C3 . . 103.7(2) ?
O22 C2 C3 . . 112.7(2) ?
C1 C2 C3 . . 111.3(2) ?
O3 C3 C2 . . 112.2(2) ?
O3 C3 H3A . . 109.2 ?
C2 C3 H3A . . 109.2 ?
O3 C3 H3B . . 109.2 ?
C2 C3 H3B . . 109.2 ?
H3A C3 H3B . . 107.9 ?
O21 C4 H4A . . 109.5 ?
O21 C4 H4B . . 109.5 ?
H4A C4 H4B . . 109.5 ?
O21 C4 H4C . . 109.5 ?
H4A C4 H4C . . 109.5 ?
H4B C4 H4C . . 109.5 ?
O22 C5 H5A . . 109.5 ?
O22 C5 H5B . . 109.5 ?
H5A C5 H5B . . 109.5 ?
O22 C5 H5C . . 109.5 ?
H5A C5 H5C . . 109.5 ?
H5B C5 H5C . . 109.5 ?
C11 N1 H1N . . 109.5 ?
C11 N1 H2N . . 109.5 ?
H1N N1 H2N . . 109.5 ?
C11 N1 H3N . . 109.5 ?
H1N N1 H3N . . 109.5 ?
H2N N1 H3N . . 109.5 ?
N1 C11 C16 . . 110.5(2) ?
N1 C11 C12 . . 110.1(2) ?
C16 C11 C12 . . 111.4(2) ?
N1 C11 H11 . . 108.2 ?
C16 C11 H11 . . 108.2 ?
C12 C11 H11 . . 108.2 ?
C13 C12 C11 . . 109.5(2) ?
C13 C12 H12A . . 109.8 ?
C11 C12 H12A . . 109.8 ?
C13 C12 H12B . . 109.8 ?
C11 C12 H12B . . 109.8 ?
H12A C12 H12B . . 108.2 ?
C14 C13 C12 . . 111.4(2) ?
C14 C13 H13A . . 109.3 ?
C12 C13 H13A . . 109.3 ?
C14 C13 H13B . . 109.3 ?
C12 C13 H13B . . 109.3 ?
H13A C13 H13B . . 108.0 ?
C13 C14 C15 . . 110.2(2) ?
C13 C14 H14A . . 109.6 ?
C15 C14 H14A . . 109.6 ?
C13 C14 H14B . . 109.6 ?
C15 C14 H14B . . 109.6 ?
H14A C14 H14B . . 108.1 ?
C16 C15 C14 . . 111.2(2) ?
C16 C15 H15A . . 109.4 ?
C14 C15 H15A . . 109.4 ?
C16 C15 H15B . . 109.4 ?
C14 C15 H15B . . 109.4 ?
H15A C15 H15B . . 108.0 ?
C15 C16 C11 . . 110.5(2) ?
C15 C16 H16A . . 109.6 ?
C11 C16 H16A . . 109.6 ?
C15 C16 H16B . . 109.6 ?
C11 C16 H16B . . 109.6 ?
H16A C16 H16B . . 108.1 ?

loop_
_geom_bond_atom_site_label_1
_geom_bond_atom_site_label_2
_geom_bond_site_symmetry_2
_geom_bond_distance
_geom_bond_publ_flag
P1 O5 . 1.4753(18) ?
P1 O4 . 1.4846(18) ?
P1 O1 . 1.5929(18) ?
P1 O3 . 1.6013(18) ?
O1 C1 . 1.445(3) ?
O21 C2 . 1.415(3) ?
O21 C4 . 1.436(4) ?
O22 C2 . 1.417(3) ?
O22 C5 . 1.431(3) ?
O3 C3 . 1.425(3) ?
C1 C2 . 1.510(4) ?
C1 H1A . 0.9900 ?
C1 H1B . 0.9900 ?
C2 C3 . 1.515(4) ?
C3 H3A . 0.9900 ?
C3 H3B . 0.9900 ?
C4 H4A . 0.9800 ?
C4 H4B . 0.9800 ?
C4 H4C . 0.9800 ?
C5 H5A . 0.9800 ?
C5 H5B . 0.9800 ?
C5 H5C . 0.9800 ?
N1 C11 . 1.503(3) ?
N1 H1N . 0.9100 ?
N1 H2N . 0.9100 ?
N1 H3N . 0.9100 ?
C11 C16 . 1.510(3) ?
C11 C12 . 1.523(3) ?
C11 H11 . 1.0000 ?
C12 C13 . 1.522(4) ?
C12 H12A . 0.9900 ?
C12 H12B . 0.9900 ?
C13 C14 . 1.516(4) ?
C13 H13A . 0.9900 ?
C13 H13B . 0.9900 ?
C14 C15 . 1.532(4) ?
C14 H14A . 0.9900 ?
C14 H14B . 0.9900 ?
C15 C16 . 1.510(3) ?
C15 H15A . 0.9900 ?
C15 H15B . 0.9900 ?
C16 H16A . 0.9900 ?
C16 H16B . 0.9900 ?

loop_
_geom_hbond_atom_site_label_D
_geom_hbond_atom_site_label_H
_geom_hbond_atom_site_label_A
_geom_hbond_site_symmetry_A
_geom_hbond_distance_DH
_geom_hbond_distance_HA
_geom_hbond_distance_DA
_geom_hbond_angle_DHA
_geom_hbond_publ_flag
N1 H1N O5 . 0.91 1.81 2.718(3) 171.9 no
N1 H3N O4 4_456 0.91 1.90 2.799(3) 169.3 no
N1 H2N O4 1_455 0.91 1.90 2.809(3) 173.5 no
C3 H3B O22 3_655 0.99 2.60 3.495(3) 150.1 no
C14 H14A O5 1_565 0.99 2.50 3.396(3) 149.9 no

loop_
_geom_torsion_atom_site_label_1
_geom_torsion_atom_site_label_2
_geom_torsion_atom_site_label_3
_geom_torsion_atom_site_label_4
_geom_torsion_site_symmetry_1
_geom_torsion_site_symmetry_2
_geom_torsion_site_symmetry_3
_geom_torsion_site_symmetry_4
_geom_torsion
_geom_torsion_publ_flag
O5 P1 O1 C1 . . . . 169.19(17) ?
O4 P1 O1 C1 . . . . -60.73(19) ?
O3 P1 O1 C1 . . . . 54.88(18) ?
O5 P1 O3 C3 . . . . -169.55(18) ?
O4 P1 O3 C3 . . . . 61.1(2) ?
O1 P1 O3 C3 . . . . -54.61(19) ?
P1 O1 C1 C2 . . . . -58.2(3) ?
C4 O21 C2 O22 . . . . -63.4(3) ?
C4 O21 C2 C1 . . . . 54.9(4) ?
C4 O21 C2 C3 . . . . 174.9(3) ?
C5 O22 C2 O21 . . . . -60.9(3) ?
C5 O22 C2 C1 . . . . 177.2(2) ?
C5 O22 C2 C3 . . . . 55.4(3) ?
O1 C1 C2 O21 . . . . 168.6(2) ?
O1 C1 C2 O22 . . . . -69.6(3) ?
O1 C1 C2 C3 . . . . 53.1(3) ?
P1 O3 C3 C2 . . . . 57.6(3) ?
O21 C2 C3 O3 . . . . -173.6(2) ?
O22 C2 C3 O3 . . . . 65.3(3) ?
C1 C2 C3 O3 . . . . -53.2(3) ?
N1 C11 C12 C13 . . . . 179.6(2) ?
C16 C11 C12 C13 . . . . -57.4(3) ?
C11 C12 C13 C14 . . . . 57.1(3) ?
C12 C13 C14 C15 . . . . -56.6(3) ?
C13 C14 C15 C16 . . . . 56.1(3) ?
C14 C15 C16 C11 . . . . -56.5(3) ?
N1 C11 C16 C15 . . . . -179.6(2) ?
C12 C11 C16 C15 . . . . 57.6(3) ?

loop_
_cod_related_entry_id
_cod_related_entry_database
_cod_related_entry_code
1 ChemSpider 30654304
